data_9013506
loop_
_publ_author_name
'Bosi, F.'
'Belardi, G.'
'Ballirano, P.'

_publ_section_title
;
 Structural features in Tutton's salts K2[M2+(H2O)6](SO4)2,
 with M2+= Mg, Fe, Co, Ni, Cu, and Zn
;
_journal_name_full 'American Mineralogist'
_journal_page_first 74
_journal_page_last 82
_journal_paper_doi 10.2138/am.2009.2898
_journal_volume 94
_journal_year 2009
_chemical_compound_source Synthetic
_chemical_formula_structural K2Zn(SO4)2(H2O)6
_chemical_formula_sum 'H12 K2 O14 S2 Zn'
_space_group_IT_number 14
_symmetry_space_group_name_Hall '-P 2yab'
_symmetry_space_group_name_H-M 'P 1 21/a 1'
_cell_angle_alpha 90
_cell_angle_beta 104.775
_cell_angle_gamma 90
_cell_formula_units_Z 2
_cell_length_a 9.0449
_cell_length_b 12.2213
_cell_length_c 6.1592
_cell_volume 658.328
_database_code_amcsd 0004781
_exptl_crystal_density_diffrn 2.239
_cod_original_formula_sum 'K2 Zn S2 O14 H12'
_cod_database_code 9013506
_amcsd_formula_title K2Zn(SO4)2(H2O)6

loop_
_space_group_symop_operation_xyz
x,y,z
1/2+x,1/2-y,z
1/2-x,1/2+y,-z
-x,-y,-z

loop_
_atom_site_aniso_label
_atom_site_aniso_U_11
_atom_site_aniso_U_22
_atom_site_aniso_U_33
_atom_site_aniso_U_12
_atom_site_aniso_U_13
_atom_site_aniso_U_23
K 0.03110 0.02990 0.02810 -0.00250 0.01150 -0.00030
ZnM 0.01640 0.01722 0.01629 -0.00150 0.00369 0.00033
S 0.01540 0.01830 0.01740 -0.00260 0.00420 -0.00140
O1 0.05060 0.02380 0.02280 -0.01230 0.00760 0.00300
O2 0.01870 0.05180 0.04300 0.01000 0.00230 -0.01040
O3 0.01890 0.02600 0.02550 -0.00780 0.00700 -0.00680
O4 0.03390 0.02570 0.01900 -0.00330 0.01030 -0.00460
OW1 0.02090 0.02710 0.02100 -0.00650 0.00420 -0.00040
OW2 0.01990 0.02190 0.02480 0.00050 0.00560 0.00010
OW3 0.02720 0.02200 0.02060 0.00250 0.01040 0.00190

loop_
_atom_site_label
_atom_site_fract_x
_atom_site_fract_y
_atom_site_fract_z
_atom_site_U_iso_or_equiv
_atom_site_type_symbol
_atom_site_attached_hydrogens
K 0.13362 0.34570 0.34310 0.02896 K 0
ZnM 0.00000 0.00000 0.00000 0.01671 Zn 0
S 0.41199 0.13524 0.72669 0.01703 S 0
O1 0.40790 0.23002 0.57700 0.03270 O 0
O2 0.55620 0.07600 0.75280 0.03880 O 0
O3 0.28410 0.06149 0.62060 0.02320 O 0
O4 0.39540 0.17307 0.94770 0.02550 O 0
OW1 0.16990 0.11285 0.16670 0.02320 O 0
OW2 -0.17020 0.11474 0.03520 0.02220 O 0
OW3 -0.00230 -0.06799 0.30000 0.02250 O 0
H11 0.19900 0.09500 0.29200 0.03900 H 0
H12 0.23000 0.12100 0.10500 0.03800 H 0
H21 -0.24500 0.10000 -0.05300 0.04700 H 0
H22 -0.14900 0.17300 0.00300 0.05700 H 0
H31 -0.08400 -0.06300 0.33700 0.06700 H 0
H32 0.03100 -0.12700 0.32900 0.05000 H 0

loop_
_cod_changelog_entry_id
_cod_changelog_entry_author
_cod_changelog_entry_date
_cod_changelog_entry_text
1
;cod-tools version 3.8.0
Id: cif_guess_AMCSD_atom_types 9574 2023-05-10 09:00:05Z saulius
;
2023-05-10T18:54:28+03:00
;Derived atom types and hydrogen counts
from atom names that follow the AMCSD naming convention
(Wat == water, O-H == hydroxyl).
;

loop_
_cod_related_entry_id
_cod_related_entry_database
_cod_related_entry_code
1 AMCSD 0004781
